data_7225186
loop_
_publ_author_name
'Beldon, Patrick J.'
'Henke, Sebastian'
'Monserrat, Bartomeu'
'Tominaka, Satoshi'
'Stock, Norbert'
'Cheetham, Anthony K.'

_publ_section_title
;
 Transition metal coordination complexes of chrysazin
;
_journal_issue 27
_journal_name_full CrystEngComm
_journal_page_first 5121
_journal_paper_doi 10.1039/C5CE00792E
_journal_volume 18
_journal_year 2016
_chemical_formula_moiety 'C28 H12 Cu2 O8'
_chemical_formula_sum 'C29.33 H15.11 Cu2 N0.44 O8.44'
_chemical_formula_weight 635.77
_chemical_name_systematic 'di(chrysazinato)di-copper(II) N,N'-dimethylformamide solvate'
_space_group_crystal_system trigonal
_space_group_IT_number 148
_space_group_name_Hall '-R 3'
_space_group_name_H-M_alt 'R -3'
_symmetry_space_group_name_Hall '-R 3'
_symmetry_space_group_name_H-M 'R -3 :H'
_atom_sites_solution_hydrogens difmap
_audit_creation_date 2015-11-22
_audit_creation_method
;
Olex2 1.2
(compiled 2013.09.17 svn.r2790 for OlexSys, GUI svn.r4601)
;
_audit_update_record
;
2016-04-20 deposited with the CCDC.
2016-05-11 downloaded from the CCDC.
;
_cell_angle_alpha 90
_cell_angle_beta 90
_cell_angle_gamma 120
_cell_formula_units_Z 9
_cell_length_a 40.04(3)
_cell_length_b 40.04(3)
_cell_length_c 3.674(3)
_cell_measurement_reflns_used 4306
_cell_measurement_temperature 100(2)
_cell_measurement_theta_max 26.6
_cell_measurement_theta_min 1.7
_cell_volume 5101(7)
_computing_molecular_graphics
;
O. V. Dolomanov, L. J. Bourhis, R. J. Gildea, J. A. K. Howard and H. Puschmann,
OLEX2: a complete structure solution, refinement and analysis program.
J. Appl. Cryst. (2009). 42, 339-341.
;
_computing_publication_material
;
O. V. Dolomanov, L. J. Bourhis, R. J. Gildea, J. A. K. Howard and H. Puschmann,
OLEX2: a complete structure solution, refinement and analysis program.
J. Appl. Cryst. (2009). 42, 339-341.
;
_computing_structure_refinement
;
SHELX, G.M. Sheldrick, Acta Cryst.
(2008). A64, 112-122
;
_diffrn_ambient_temperature 100(2)
_diffrn_detector 'CCD plate'
_diffrn_detector_area_resol_mean 28.5714
_diffrn_detector_type 'Rigaku Saturn724+ (2x2 bin mode)'
_diffrn_measured_fraction_theta_full 0.992
_diffrn_measured_fraction_theta_max 0.991
_diffrn_measurement_details
;
scan:
    Number of images: 175
               Slice: -60.0000 - 115.0000
         Image width: 1.0000
            Exp time: 1.0000
       Rotation axis: Omega
               Omega: 0.0000
               Kappa: 0.0000
                 Phi: 0.0000
                 XTD: 59.8393
              2theta: 30.1018
scan:
    Number of images: 120
               Slice: -60.0000 - 60.0000
         Image width: 1.0000
            Exp time: 1.0000
       Rotation axis: Omega
               Omega: 0.0000
               Kappa: -50.0000
                 Phi: 0.0000
                 XTD: 59.8393
              2theta: 30.1018
scan:
    Number of images: 120
               Slice: -60.0000 - 60.0000
         Image width: 1.0000
            Exp time: 1.0000
       Rotation axis: Omega
               Omega: 0.0000
               Kappa: -50.0000
                 Phi: 120.0000
                 XTD: 59.8393
              2theta: 30.1018
scan:
    Number of images: 120
               Slice: -60.0000 - 60.0000
         Image width: 1.0000
            Exp time: 1.0000
       Rotation axis: Omega
               Omega: 0.0000
               Kappa: -50.0000
                 Phi: 240.0000
                 XTD: 59.8393
              2theta: 30.1018
;
_diffrn_measurement_device 'four-circle \k goniometer'
_diffrn_measurement_device_type CrystalLogic
_diffrn_measurement_method 'profile data from \w-scans'
_diffrn_measurement_specimen_support 'MiTeGen MicroLoop'
_diffrn_orient_matrix_type d*Trek
_diffrn_orient_matrix_UB_11 0.028544
_diffrn_orient_matrix_UB_12 -0.003106
_diffrn_orient_matrix_UB_13 -0.002664
_diffrn_orient_matrix_UB_21 0.017754
_diffrn_orient_matrix_UB_22 0.019917
_diffrn_orient_matrix_UB_23 0.010936
_diffrn_orient_matrix_UB_31 0.007218
_diffrn_orient_matrix_UB_32 -0.135882
_diffrn_orient_matrix_UB_33 0.235753
_diffrn_radiation_collimation 'Confocal mirrors'
_diffrn_radiation_monochromator 'double crystal silicon'
_diffrn_radiation_type synchrotron
_diffrn_radiation_wavelength 0.68890
_diffrn_reflns_av_R_equivalents 0.0662
_diffrn_reflns_av_unetI/netI 0.0349
_diffrn_reflns_Laue_measured_fraction_full 0.992
_diffrn_reflns_Laue_measured_fraction_max 0.991
_diffrn_reflns_limit_h_max 48
_diffrn_reflns_limit_h_min -51
_diffrn_reflns_limit_k_max 51
_diffrn_reflns_limit_k_min -51
_diffrn_reflns_limit_l_max 4
_diffrn_reflns_limit_l_min -4
_diffrn_reflns_number 16552
_diffrn_reflns_point_group_measured_fraction_full 0.992
_diffrn_reflns_point_group_measured_fraction_max 0.991
_diffrn_reflns_theta_full 24.415
_diffrn_reflns_theta_max 26.603
_diffrn_reflns_theta_min 1.708
_diffrn_source synchrotron
_diffrn_source_type 'DLS beamline I19'
_exptl_absorpt_coefficient_mu 1.939
_exptl_absorpt_correction_T_max 1.000
_exptl_absorpt_correction_T_min 0.753
_exptl_absorpt_correction_type multi-scan
_exptl_absorpt_process_details
;
CrystalClear-SM Expert 3.1 b26 (Rigaku, 20112)
;
_exptl_crystal_colour black
_exptl_crystal_density_diffrn 1.863
_exptl_crystal_description needle
_exptl_crystal_F_000 2877
_exptl_crystal_size_max 0.12
_exptl_crystal_size_mid 0.01
_exptl_crystal_size_min 0.01
_refine_diff_density_max 0.517
_refine_diff_density_min -1.041
_refine_diff_density_rms 0.144
_refine_ls_extinction_method none
_refine_ls_goodness_of_fit_ref 1.145
_refine_ls_hydrogen_treatment constr
_refine_ls_matrix_type full
_refine_ls_number_parameters 172
_refine_ls_number_reflns 2587
_refine_ls_number_restraints 0
_refine_ls_restrained_S_all 1.145
_refine_ls_R_factor_all 0.0528
_refine_ls_R_factor_gt 0.0503
_refine_ls_shift/su_max 0.001
_refine_ls_shift/su_mean 0.000
_refine_ls_structure_factor_coef Fsqd
_refine_ls_weighting_details 'w=1/[\s^2^(Fo^2^)+(0.0686P)^2^+23.2644P] where P=(Fo^2^+2Fc^2^)/3'
_refine_ls_weighting_scheme calc
_refine_ls_wR_factor_gt 0.1297
_refine_ls_wR_factor_ref 0.1317
_reflns_Friedel_coverage 0.000
_reflns_number_gt 2481
_reflns_number_total 2587
_reflns_threshold_expression 'I > 2\s(I)'
_cod_data_source_file c5ce00792e2.cif
_cod_data_source_block CuChrys-2
_cod_depositor_comments
;
The following automatic conversions were performed:

'_exptl_absorpt_correction_type' value 'Multi-scan' changed to
'multi-scan' according to
/usr/data/users/saulius/crontab/automatic-downloads/rss-feeds/RSC/lib/dictionaries/cif_core.dic
dictionary named 'cif_core.dic' version 2.4.2 from 2011-04-26.

Automatic conversion script
Id: cif_fix_values 4268 2015-11-12 08:31:59Z antanas 

 Adding full bibliography for 7225182--7225192.cif.
;
_cod_original_cell_volume 5101(9)
_cod_database_code 7225186
_shelxl_version_number 2014/6
_shelx_space_group_comment
;
The symmetry employed for this shelxl refinement is uniquely defined
by the following loop, which should always be used as a source of
symmetry information in preference to the above space-group names.
They are only intended as comments.
;
_shelx_estimated_absorpt_t_max 0.981
_shelx_estimated_absorpt_t_min 0.801
_olex2_refinement_description
;
1. Others
 Fixed Uiso: H2(0.02) H3(0.021) H4(0.02) H8(0.024) H9(0.024) H10(0.021)
 Fixed X: H2(0.371301) H3(0.371901) H4(0.4278) H8(0.558801) H9(0.611301)
 H10(0.6104)
 Fixed Y: H2(0.3574) H3(0.3029) H4(0.3075) H8(0.3814) H9(0.4403) H10(0.4963)
 Fixed Z: H2(-0.148299) H3(0.0297) H4(0.2787) H8(0.721301) H9(0.910399)
 H10(0.8328)
;
_platon_squeeze_void_probe_radius 1.20

loop_
_space_group_symop_operation_xyz
'x, y, z'
'-y, x-y, z'
'-x+y, -x, z'
'x+2/3, y+1/3, z+1/3'
'-y+2/3, x-y+1/3, z+1/3'
'-x+y+2/3, -x+1/3, z+1/3'
'x+1/3, y+2/3, z+2/3'
'-y+1/3, x-y+2/3, z+2/3'
'-x+y+1/3, -x+2/3, z+2/3'
'-x, -y, -z'
'y, -x+y, -z'
'x-y, x, -z'
'-x+2/3, -y+1/3, -z+1/3'
'y+2/3, -x+y+1/3, -z+1/3'
'x-y+2/3, x+1/3, -z+1/3'
'-x+1/3, -y+2/3, -z+2/3'
'y+1/3, -x+y+2/3, -z+2/3'
'x-y+1/3, x+2/3, -z+2/3'

loop_
_atom_site_label
_atom_site_type_symbol
_atom_site_fract_x
_atom_site_fract_y
_atom_site_fract_z
_atom_site_U_iso_or_equiv
_atom_site_adp_type
_atom_site_occupancy
_atom_site_site_symmetry_order
_atom_site_calc_flag
_atom_site_refinement_flags_adp
Cu1 Cu 0.46008(2) 0.47767(2) -0.14895(10) 0.01608(16) Uani 1 1 d .
O1 O 0.42271(6) 0.42556(6) -0.1349(6) 0.0178(5) Uani 1 1 d .
O2 O 0.49598(6) 0.46919(6) 0.1456(6) 0.0164(4) Uani 1 1 d .
O3 O 0.56206(7) 0.50880(6) 0.5353(6) 0.0192(5) Uani 1 1 d .
O4 O 0.49598(7) 0.33601(7) 0.4489(7) 0.0246(5) Uani 1 1 d .
C1 C 0.42680(9) 0.39735(9) -0.0076(8) 0.0146(6) Uani 1 1 d .
C2 C 0.39364(9) 0.35966(9) -0.0475(9) 0.0166(6) Uani 1 1 d .
H2 H 0.3713 0.3574 -0.1483 0.020 Uiso 1 1 d U
C3 C 0.39391(9) 0.32690(9) 0.0582(8) 0.0173(6) Uani 1 1 d .
H3 H 0.3719 0.3029 0.0297 0.021 Uiso 1 1 d U
C4 C 0.42754(9) 0.32973(9) 0.2101(8) 0.0166(6) Uani 1 1 d .
H4 H 0.4278 0.3075 0.2787 0.020 Uiso 1 1 d U
C5 C 0.46002(9) 0.36518(9) 0.2576(8) 0.0153(6) Uani 1 1 d .
C6 C 0.49471(9) 0.36607(9) 0.4071(8) 0.0174(6) Uani 1 1 d .
C7 C 0.52785(9) 0.40402(9) 0.5077(8) 0.0174(6) Uani 1 1 d .
C8 C 0.55876(10) 0.40435(10) 0.6816(9) 0.0201(6) Uani 1 1 d .
H8 H 0.5588 0.3814 0.7213 0.024 Uiso 1 1 d U
C9 C 0.59029(10) 0.43986(10) 0.7980(9) 0.0198(6) Uani 1 1 d .
H9 H 0.6113 0.4403 0.9104 0.024 Uiso 1 1 d U
C10 C 0.58993(9) 0.47341(9) 0.7458(8) 0.0178(6) Uani 1 1 d .
H10 H 0.6104 0.4963 0.8328 0.021 Uiso 1 1 d U
C11 C 0.55920(9) 0.47435(9) 0.5626(8) 0.0158(6) Uani 1 1 d .
C12 C 0.52721(9) 0.43894(9) 0.4376(8) 0.0151(6) Uani 1 1 d .
C13 C 0.49468(9) 0.43679(8) 0.2432(8) 0.0140(6) Uani 1 1 d .
C14 C 0.46084(9) 0.40044(9) 0.1620(8) 0.0148(6) Uani 1 1 d .

loop_
_atom_site_aniso_label
_atom_site_aniso_U_11
_atom_site_aniso_U_22
_atom_site_aniso_U_33
_atom_site_aniso_U_23
_atom_site_aniso_U_13
_atom_site_aniso_U_12
Cu1 0.0134(2) 0.0116(2) 0.0208(2) 0.00091(13) -0.00250(14) 0.00442(16)
O1 0.0146(11) 0.0126(10) 0.0250(11) 0.0006(9) -0.0029(9) 0.0058(9)
O2 0.0139(10) 0.0109(10) 0.0228(11) 0.0008(8) -0.0018(8) 0.0050(9)
O3 0.0178(11) 0.0129(11) 0.0232(11) -0.0001(9) -0.0054(9) 0.0049(9)
O4 0.0241(12) 0.0157(11) 0.0343(13) 0.0010(10) -0.0053(10) 0.0103(10)
C1 0.0126(14) 0.0117(14) 0.0175(13) -0.0010(11) -0.0002(11) 0.0046(12)
C2 0.0129(14) 0.0159(15) 0.0183(14) -0.0021(11) 0.0017(11) 0.0052(12)
C3 0.0160(15) 0.0133(14) 0.0182(15) -0.0011(11) 0.0018(11) 0.0041(12)
C4 0.0214(16) 0.0126(14) 0.0160(14) 0.0031(11) 0.0028(11) 0.0087(12)
C5 0.0182(15) 0.0158(14) 0.0117(13) -0.0012(11) 0.0026(11) 0.0082(12)
C6 0.0192(15) 0.0149(15) 0.0166(14) 0.0038(11) 0.0013(11) 0.0075(13)
C7 0.0178(15) 0.0169(15) 0.0167(14) 0.0013(11) 0.0026(11) 0.0081(13)
C8 0.0222(16) 0.0180(16) 0.0213(15) 0.0026(12) -0.0001(12) 0.0108(13)
C9 0.0183(15) 0.0218(16) 0.0197(15) 0.0033(12) -0.0023(12) 0.0105(13)
C10 0.0138(14) 0.0206(16) 0.0152(14) 0.0011(11) -0.0023(11) 0.0057(12)
C11 0.0147(14) 0.0149(14) 0.0176(14) 0.0030(11) 0.0009(11) 0.0073(12)
C12 0.0134(14) 0.0152(14) 0.0170(14) 0.0018(11) 0.0007(11) 0.0075(12)
C13 0.0149(14) 0.0113(14) 0.0145(13) 0.0012(10) 0.0028(11) 0.0055(12)
C14 0.0144(14) 0.0133(14) 0.0155(13) 0.0006(11) 0.0008(11) 0.0060(12)

loop_
_atom_type_symbol
_atom_type_description
_atom_type_scat_dispersion_real
_atom_type_scat_dispersion_imag
_atom_type_scat_source
C C 0.0030 0.0010 'International Tables Vol C Tables 4.2.6.8 and 6.1.1.4'
H H 0.0000 0.0000 'International Tables Vol C Tables 4.2.6.8 and 6.1.1.4'
Cu Cu 0.3480 1.2190 'International Tables Vol C Tables 4.2.6.8 and 6.1.1.4'
O O 0.0110 0.0060 'International Tables Vol C Tables 4.2.6.8 and 6.1.1.4'
N N 0.0061 0.0033 'International Tables Vol C Tables 4.2.6.8 and 6.1.1.4'

loop_
_geom_angle_atom_site_label_1
_geom_angle_atom_site_label_2
_geom_angle_atom_site_label_3
_geom_angle
_geom_angle_site_symmetry_1
_geom_angle_site_symmetry_3
O1 Cu1 Cu1 132.92(7) . 10_665
O1 Cu1 O2 173.12(9) . 10_665
O1 Cu1 O2 92.22(9) . .
O1 Cu1 O3 96.48(10) . 10_665
O2 Cu1 Cu1 40.73(6) . 10_665
O2 Cu1 Cu1 40.48(7) 10_665 10_665
O2 Cu1 O2 81.21(10) . 10_665
O3 Cu1 Cu1 128.24(7) 10_665 10_665
O3 Cu1 O2 89.34(9) 10_665 10_665
O3 Cu1 O2 162.52(10) 10_665 .
C1 O1 Cu1 126.9(2) . .
Cu1 O2 Cu1 98.78(10) . 10_665
C13 O2 Cu1 130.3(2) . .
C13 O2 Cu1 129.37(19) . 10_665
C11 O3 Cu1 123.0(2) . 10_665
O1 C1 C2 115.0(3) . .
O1 C1 C14 126.9(3) . .
C2 C1 C14 118.1(3) . .
C3 C2 C1 122.1(3) . .
C2 C3 C4 119.9(3) . .
C5 C4 C3 120.4(3) . .
C4 C5 C6 117.7(3) . .
C4 C5 C14 121.9(3) . .
C14 C5 C6 120.5(3) . .
O4 C6 C5 121.2(3) . .
O4 C6 C7 121.0(3) . .
C5 C6 C7 117.8(3) . .
C8 C7 C6 117.5(3) . .
C8 C7 C12 121.6(3) . .
C12 C7 C6 120.8(3) . .
C7 C8 C9 119.5(3) . .
C10 C9 C8 120.2(3) . .
C9 C10 C11 121.9(3) . .
O3 C11 C10 115.9(3) . .
O3 C11 C12 125.0(3) . .
C10 C11 C12 119.0(3) . .
C7 C12 C13 119.0(3) . .
C11 C12 C7 117.7(3) . .
C11 C12 C13 123.3(3) . .
O2 C13 C12 118.8(3) . .
O2 C13 C14 119.5(3) . .
C14 C13 C12 121.7(3) . .
C5 C14 C1 117.6(3) . .
C13 C14 C1 123.1(3) . .
C13 C14 C5 119.3(3) . .

loop_
_geom_bond_atom_site_label_1
_geom_bond_atom_site_label_2
_geom_bond_distance
_geom_bond_site_symmetry_2
Cu1 Cu1 2.983(2) 10_665
Cu1 O1 1.863(3) .
Cu1 O2 1.970(3) 10_665
Cu1 O2 1.960(3) .
Cu1 O3 1.891(3) 10_665
O1 C1 1.306(4) .
O2 Cu1 1.970(3) 10_665
O2 C13 1.322(4) .
O3 Cu1 1.891(3) 10_665
O3 C11 1.329(4) .
O4 C6 1.239(4) .
C1 C2 1.435(4) .
C1 C14 1.447(4) .
C2 C3 1.373(5) .
C3 C4 1.409(5) .
C4 C5 1.375(5) .
C5 C6 1.477(5) .
C5 C14 1.439(4) .
C6 C7 1.480(5) .
C7 C8 1.387(5) .
C7 C12 1.434(4) .
C8 C9 1.415(5) .
C9 C10 1.364(5) .
C10 C11 1.419(4) .
C11 C12 1.430(4) .
C12 C13 1.450(4) .
C13 C14 1.439(4) .

loop_
_platon_squeeze_void_nr
_platon_squeeze_void_average_x
_platon_squeeze_void_average_y
_platon_squeeze_void_average_z
_platon_squeeze_void_volume
_platon_squeeze_void_count_electrons
_platon_squeeze_void_content
1 0.000 0.000 -0.021 284 53 'Most likely DMF'
2 0.333 0.667 0.743 284 53 'Most likely DMF'
3 0.667 0.333 0.409 284 53 'Most likely DMF'
